data_7000231
loop_
_publ_author_name
'Zhang, Jia-Sheng'
'Lin, Yue-Jian'
'Jin, Guo-Xin'

_publ_section_title
;
 Synthesis and characterization of heterometallic M--Ru (M = Co, Rh,
 Ir) clusters containing the nido-dicarborane-1,2-dithiolato chelating
 ligand
;
_journal_issue 1
_journal_name_full 'Dalton Transactions'
_journal_page_first 111
_journal_page_last 118
_journal_paper_doi 10.1039/b809520e
_journal_year 2009
_chemical_formula_sum 'C14 H29 B10 Ir O2 S2'
_chemical_formula_weight 593.79
_chemical_name_systematic
;
?
;
_space_group_IT_number 14
_symmetry_cell_setting monoclinic
_symmetry_space_group_name_Hall '-P 2yn'
_symmetry_space_group_name_H-M 'P 1 21/n 1'
_atom_sites_solution_hydrogens geom
_atom_sites_solution_primary direct
_atom_sites_solution_secondary difmap
_audit_creation_method SHELXL-97
_cell_angle_alpha 90.00
_cell_angle_beta 93.747(4)
_cell_angle_gamma 90.00
_cell_formula_units_Z 4
_cell_length_a 11.403(3)
_cell_length_b 14.648(4)
_cell_length_c 13.756(4)
_cell_measurement_reflns_used 901
_cell_measurement_temperature 293(2)
_cell_measurement_theta_max 27.092
_cell_measurement_theta_min 2.249
_cell_volume 2292.8(11)
_computing_cell_refinement 'Bruker SMART'
_computing_data_collection 'Bruker SMART'
_computing_data_reduction 'Bruker SHELXTL'
_computing_molecular_graphics 'Bruker SHELXTL'
_computing_publication_material 'Bruker SHELXTL'
_computing_structure_refinement 'SHELXL-97 (Sheldrick, 1997)'
_computing_structure_solution 'SHELXS-97 (Sheldrick, 1990)'
_diffrn_ambient_temperature 293(2)
_diffrn_measured_fraction_theta_full 0.977
_diffrn_measured_fraction_theta_max 0.977
_diffrn_measurement_device_type 'CCD area detector'
_diffrn_measurement_method 'phi and omega scans'
_diffrn_radiation_monochromator graphite
_diffrn_radiation_source 'fine-focus sealed tube'
_diffrn_radiation_type MoK\a
_diffrn_radiation_wavelength 0.71073
_diffrn_reflns_av_R_equivalents 0.0313
_diffrn_reflns_av_sigmaI/netI 0.0395
_diffrn_reflns_limit_h_max 13
_diffrn_reflns_limit_h_min -14
_diffrn_reflns_limit_k_max 18
_diffrn_reflns_limit_k_min -16
_diffrn_reflns_limit_l_max 17
_diffrn_reflns_limit_l_min -15
_diffrn_reflns_number 9854
_diffrn_reflns_theta_full 27.12
_diffrn_reflns_theta_max 27.12
_diffrn_reflns_theta_min 2.03
_diffrn_standards_decay_% 8.23
_exptl_absorpt_coefficient_mu 6.014
_exptl_absorpt_correction_T_max 0.4657
_exptl_absorpt_correction_T_min 0.3792
_exptl_absorpt_correction_type multi-scan
_exptl_absorpt_process_details sadabs
_exptl_crystal_colour blue
_exptl_crystal_density_diffrn 1.720
_exptl_crystal_density_method 'not measured'
_exptl_crystal_description prism
_exptl_crystal_F_000 1152
_exptl_crystal_size_max 0.20
_exptl_crystal_size_mid 0.20
_exptl_crystal_size_min 0.15
_refine_diff_density_max 0.852
_refine_diff_density_min -1.251
_refine_diff_density_rms 0.133
_refine_ls_extinction_method none
_refine_ls_goodness_of_fit_ref 0.956
_refine_ls_hydrogen_treatment constr
_refine_ls_matrix_type full
_refine_ls_number_parameters 277
_refine_ls_number_reflns 4946
_refine_ls_number_restraints 0
_refine_ls_restrained_S_all 0.956
_refine_ls_R_factor_all 0.0341
_refine_ls_R_factor_gt 0.0256
_refine_ls_shift/su_max 0.001
_refine_ls_shift/su_mean 0.000
_refine_ls_structure_factor_coef Fsqd
_refine_ls_weighting_details 'calc w=1/[\s^2^(Fo^2^)+(0.0290P)^2^+0.0000P] where P=(Fo^2^+2Fc^2^)/3'
_refine_ls_weighting_scheme calc
_refine_ls_wR_factor_gt 0.0565
_refine_ls_wR_factor_ref 0.0587
_reflns_number_gt 4055
_reflns_number_total 4946
_reflns_threshold_expression >2sigma(I)
_cod_data_source_file b809520e.txt
_cod_data_source_block f70326c
_cod_depositor_comments
;
The following automatic conversions were performed:
'_symmetry_cell_setting' value 'Monoclinic' changed to 'monoclinic'
according to '/home/saulius/struct/CIF-dictionaries/cif_core.dic'
dictionary named 'cif_core.dic' version 2.4.1 from 2010-06-29.

Automatic conversion script
Id: cif_fix_enum 1527 2010-12-29 10:47:43Z saulius 
;
_cod_original_cell_volume 2292.8(12)
_cod_original_sg_symbol_H-M P2(1)/n
_cod_database_code 7000231

loop_
_symmetry_equiv_pos_as_xyz
'x, y, z'
'-x+1/2, y+1/2, -z+1/2'
'-x, -y, -z'
'x-1/2, -y-1/2, z-1/2'

loop_
_atom_site_label
_atom_site_type_symbol
_atom_site_fract_x
_atom_site_fract_y
_atom_site_fract_z
_atom_site_U_iso_or_equiv
_atom_site_adp_type
_atom_site_occupancy
_atom_site_symmetry_multiplicity
_atom_site_calc_flag
_atom_site_refinement_flags
_atom_site_disorder_assembly
_atom_site_disorder_group
Ir1 Ir 0.286354(12) 0.085128(10) 0.258685(10) 0.02956(6) Uani 1 1 d . . .
S1 S 0.42081(8) 0.00335(7) 0.18273(7) 0.0345(2) Uani 1 1 d . . .
S2 S 0.42633(9) 0.18121(7) 0.32266(8) 0.0390(2) Uani 1 1 d . . .
O1 O 0.4788(3) 0.2094(2) 0.0969(2) 0.0477(7) Uani 1 1 d . . .
O2 O 0.5748(3) 0.0051(2) 0.3988(2) 0.0546(8) Uani 1 1 d . . .
B3 B 0.5715(4) 0.1700(3) 0.1456(3) 0.0385(11) Uani 1 1 d . . .
B4 B 0.6527(4) 0.0706(3) 0.1153(3) 0.0391(11) Uani 1 1 d . . .
H4 H 0.6372 0.0407 0.0422 0.047 Uiso 1 1 calc R . .
B5 B 0.6863(4) 0.0002(4) 0.2198(3) 0.0427(12) Uani 1 1 d . . .
H5 H 0.6920 -0.0745 0.2129 0.051 Uiso 1 1 calc R . .
B6 B 0.6295(4) 0.0464(4) 0.3258(3) 0.0430(12) Uani 1 1 d . . .
B7 B 0.6906(4) 0.1577(4) 0.3417(4) 0.0487(13) Uani 1 1 d . . .
H7 H 0.6991 0.1875 0.4152 0.058 Uiso 1 1 calc R . .
B8 B 0.6583(4) 0.2275(4) 0.2386(4) 0.0470(12) Uani 1 1 d . . .
H8 H 0.6470 0.3015 0.2474 0.056 Uiso 1 1 calc R . .
B9 B 0.7239(4) 0.1772(4) 0.1368(4) 0.0483(13) Uani 1 1 d . . .
H9 H 0.7593 0.2177 0.0781 0.058 Uiso 1 1 calc R . .
B10 B 0.7929(4) 0.0745(4) 0.1779(4) 0.0506(14) Uani 1 1 d . . .
H10 H 0.8710 0.0482 0.1443 0.061 Uiso 1 1 calc R . .
B11 B 0.7785(5) 0.0634(4) 0.3040(4) 0.0518(14) Uani 1 1 d . . .
H11 H 0.8484 0.0317 0.3515 0.062 Uiso 1 1 calc R . .
B12 B 0.7964(4) 0.1735(4) 0.2547(4) 0.0552(15) Uani 1 1 d . . .
H12 H 0.8771 0.2131 0.2721 0.066 Uiso 1 1 calc R . .
C1 C 0.5577(3) 0.0596(3) 0.2050(3) 0.0309(8) Uani 1 1 d . . .
C2 C 0.5600(3) 0.1482(3) 0.2741(3) 0.0329(8) Uani 1 1 d . . .
C3 C 0.4328(4) 0.1790(4) 0.0053(3) 0.0614(13) Uani 1 1 d . . .
H3A H 0.4912 0.1441 -0.0254 0.092 Uiso 1 1 calc R . .
H3B H 0.4106 0.2307 -0.0347 0.092 Uiso 1 1 calc R . .
H3C H 0.3650 0.1416 0.0134 0.092 Uiso 1 1 calc R . .
C4 C 0.5548(5) -0.0890(3) 0.4052(4) 0.0667(15) Uani 1 1 d . . .
H4A H 0.4970 -0.1070 0.3550 0.100 Uiso 1 1 calc R . .
H4B H 0.5268 -0.1031 0.4678 0.100 Uiso 1 1 calc R . .
H4C H 0.6268 -0.1212 0.3972 0.100 Uiso 1 1 calc R . .
C5 C 0.1229(3) 0.1202(3) 0.1830(3) 0.0429(10) Uani 1 1 d . . .
C6 C 0.1229(3) 0.0224(3) 0.1957(3) 0.0385(9) Uani 1 1 d . . .
C7 C 0.1350(3) 0.0058(3) 0.2986(3) 0.0396(10) Uani 1 1 d . . .
C8 C 0.1366(4) 0.0937(3) 0.3479(3) 0.0389(10) Uani 1 1 d . . .
C9 C 0.1285(3) 0.1638(3) 0.2778(3) 0.0393(10) Uani 1 1 d . . .
C10 C 0.1087(4) 0.1681(4) 0.0865(3) 0.0664(14) Uani 1 1 d . . .
H10A H 0.1435 0.1319 0.0379 0.100 Uiso 1 1 calc R . .
H10B H 0.1468 0.2265 0.0913 0.100 Uiso 1 1 calc R . .
H10C H 0.0266 0.1765 0.0687 0.100 Uiso 1 1 calc R . .
C11 C 0.1135(4) -0.0473(4) 0.1171(4) 0.0635(14) Uani 1 1 d . . .
H11A H 0.0323 -0.0627 0.1027 0.095 Uiso 1 1 calc R . .
H11B H 0.1561 -0.1011 0.1382 0.095 Uiso 1 1 calc R . .
H11C H 0.1459 -0.0234 0.0597 0.095 Uiso 1 1 calc R . .
C12 C 0.1364(5) -0.0853(3) 0.3464(4) 0.0622(14) Uani 1 1 d . . .
H12A H 0.0598 -0.0986 0.3676 0.093 Uiso 1 1 calc R . .
H12B H 0.1926 -0.0850 0.4015 0.093 Uiso 1 1 calc R . .
H12C H 0.1579 -0.1310 0.3008 0.093 Uiso 1 1 calc R . .
C13 C 0.1391(5) 0.1045(4) 0.4559(3) 0.0673(16) Uani 1 1 d . . .
H13A H 0.1687 0.1640 0.4736 0.101 Uiso 1 1 calc R . .
H13B H 0.1892 0.0587 0.4864 0.101 Uiso 1 1 calc R . .
H13C H 0.0610 0.0978 0.4770 0.101 Uiso 1 1 calc R . .
C14 C 0.1261(4) 0.2637(3) 0.2959(4) 0.0528(12) Uani 1 1 d . . .
H14A H 0.0464 0.2831 0.3013 0.079 Uiso 1 1 calc R . .
H14B H 0.1589 0.2952 0.2428 0.079 Uiso 1 1 calc R . .
H14C H 0.1715 0.2774 0.3554 0.079 Uiso 1 1 calc R . .

loop_
_atom_site_aniso_label
_atom_site_aniso_U_11
_atom_site_aniso_U_22
_atom_site_aniso_U_33
_atom_site_aniso_U_23
_atom_site_aniso_U_13
_atom_site_aniso_U_12
Ir1 0.02073(8) 0.03012(9) 0.03809(9) -0.00052(7) 0.00382(5) -0.00080(6)
S1 0.0264(5) 0.0320(5) 0.0456(5) -0.0080(4) 0.0056(4) -0.0024(4)
S2 0.0280(5) 0.0391(6) 0.0500(6) -0.0139(5) 0.0043(4) -0.0012(4)
O1 0.0432(18) 0.0458(18) 0.0531(18) 0.0075(14) -0.0049(14) 0.0094(14)
O2 0.062(2) 0.058(2) 0.0445(17) 0.0080(15) 0.0089(16) 0.0010(17)
B3 0.031(2) 0.038(3) 0.047(3) 0.008(2) 0.003(2) -0.003(2)
B4 0.031(2) 0.046(3) 0.041(2) 0.005(2) 0.011(2) 0.005(2)
B5 0.028(2) 0.051(3) 0.050(3) 0.008(2) 0.008(2) 0.013(2)
B6 0.036(3) 0.054(3) 0.039(3) 0.005(2) 0.000(2) 0.006(2)
B7 0.026(2) 0.060(4) 0.058(3) -0.006(3) -0.008(2) -0.004(3)
B8 0.034(3) 0.040(3) 0.067(3) -0.001(2) 0.002(2) -0.010(2)
B9 0.030(3) 0.055(3) 0.061(3) 0.011(3) 0.011(2) -0.008(2)
B10 0.026(2) 0.067(4) 0.060(3) 0.005(3) 0.009(2) 0.006(2)
B11 0.028(3) 0.071(4) 0.056(3) 0.003(3) -0.005(2) 0.006(3)
B12 0.024(2) 0.069(4) 0.072(4) 0.002(3) -0.002(2) -0.012(3)
C1 0.0233(19) 0.031(2) 0.038(2) 0.0014(16) 0.0046(15) 0.0018(16)
C2 0.0238(19) 0.034(2) 0.041(2) -0.0031(17) 0.0018(16) -0.0020(17)
C3 0.054(3) 0.079(4) 0.050(3) 0.018(3) -0.003(2) 0.009(3)
C4 0.080(4) 0.060(4) 0.060(3) 0.017(3) 0.003(3) -0.009(3)
C5 0.023(2) 0.051(3) 0.054(3) 0.001(2) -0.0005(18) -0.0002(19)
C6 0.022(2) 0.042(2) 0.051(2) -0.0039(19) 0.0012(17) -0.0033(18)
C7 0.024(2) 0.036(2) 0.059(3) 0.0061(19) 0.0106(18) -0.0061(17)
C8 0.031(2) 0.042(2) 0.045(2) -0.0016(19) 0.0114(18) -0.0012(18)
C9 0.0197(19) 0.034(2) 0.065(3) -0.0033(19) 0.0051(18) 0.0001(17)
C10 0.055(3) 0.077(4) 0.066(3) 0.020(3) -0.006(3) 0.003(3)
C11 0.048(3) 0.066(3) 0.076(3) -0.029(3) -0.003(3) -0.001(3)
C12 0.062(3) 0.044(3) 0.083(4) 0.011(3) 0.026(3) -0.001(2)
C13 0.074(4) 0.078(4) 0.052(3) -0.011(3) 0.022(3) -0.005(3)
C14 0.031(2) 0.038(3) 0.091(4) -0.003(2) 0.011(2) 0.000(2)

loop_
_atom_type_symbol
_atom_type_description
_atom_type_scat_dispersion_real
_atom_type_scat_dispersion_imag
_atom_type_scat_source
C C 0.0033 0.0016 'International Tables Vol C Tables 4.2.6.8 and 6.1.1.4'
H H 0.0000 0.0000 'International Tables Vol C Tables 4.2.6.8 and 6.1.1.4'
B B 0.0013 0.0007 'International Tables Vol C Tables 4.2.6.8 and 6.1.1.4'
O O 0.0106 0.0060 'International Tables Vol C Tables 4.2.6.8 and 6.1.1.4'
S S 0.1246 0.1234 'International Tables Vol C Tables 4.2.6.8 and 6.1.1.4'
Ir Ir -1.4442 7.9887 'International Tables Vol C Tables 4.2.6.8 and 6.1.1.4'

loop_
_geom_angle_atom_site_label_1
_geom_angle_atom_site_label_2
_geom_angle_atom_site_label_3
_geom_angle
_geom_angle_site_symmetry_1
_geom_angle_site_symmetry_3
_geom_angle_publ_flag
C5 Ir1 C9 39.35(16) . . ?
C5 Ir1 C8 64.42(16) . . ?
C9 Ir1 C8 37.86(15) . . ?
C5 Ir1 C7 64.61(16) . . ?
C9 Ir1 C7 64.86(16) . . ?
C8 Ir1 C7 39.05(14) . . ?
C5 Ir1 C6 38.79(16) . . ?
C9 Ir1 C6 65.27(15) . . ?
C8 Ir1 C6 64.54(15) . . ?
C7 Ir1 C6 38.19(15) . . ?
C5 Ir1 S1 119.99(12) . . ?
C9 Ir1 S1 159.01(12) . . ?
C8 Ir1 S1 151.20(11) . . ?
C7 Ir1 S1 114.02(11) . . ?
C6 Ir1 S1 100.34(11) . . ?
C5 Ir1 S2 127.62(13) . . ?
C9 Ir1 S2 101.09(11) . . ?
C8 Ir1 S2 107.76(12) . . ?
C7 Ir1 S2 141.56(12) . . ?
C6 Ir1 S2 165.73(11) . . ?
S1 Ir1 S2 91.54(4) . . ?
C1 S1 Ir1 106.90(13) . . ?
C2 S2 Ir1 106.62(13) . . ?
B3 O1 C3 123.1(4) . . ?
B6 O2 C4 124.7(4) . . ?
O1 B3 B9 133.7(4) . . ?
O1 B3 B8 122.5(4) . . ?
B9 B3 B8 60.9(3) . . ?
O1 B3 B4 129.5(4) . . ?
B9 B3 B4 60.2(3) . . ?
B8 B3 B4 106.3(3) . . ?
O1 B3 C2 117.2(3) . . ?
B9 B3 C2 102.3(3) . . ?
B8 B3 C2 56.8(2) . . ?
B4 B3 C2 99.0(3) . . ?
O1 B3 C1 121.1(3) . . ?
B9 B3 C1 101.5(3) . . ?
B8 B3 C1 99.1(3) . . ?
B4 B3 C1 56.2(2) . . ?
C2 B3 C1 52.5(2) . . ?
C1 B4 B10 104.3(3) . . ?
C1 B4 B9 105.6(3) . . ?
B10 B4 B9 60.1(3) . . ?
C1 B4 B3 62.9(2) . . ?
B10 B4 B3 109.0(4) . . ?
B9 B4 B3 58.9(3) . . ?
C1 B4 B5 58.4(2) . . ?
B10 B4 B5 59.2(3) . . ?
B9 B4 B5 107.5(4) . . ?
B3 B4 B5 111.6(3) . . ?
C1 B5 B10 104.6(4) . . ?
C1 B5 B6 62.9(3) . . ?
B10 B5 B6 109.4(4) . . ?
C1 B5 B11 106.3(4) . . ?
B10 B5 B11 59.8(3) . . ?
B6 B5 B11 59.7(3) . . ?
C1 B5 B4 58.2(2) . . ?
B10 B5 B4 59.7(3) . . ?
B6 B5 B4 111.8(3) . . ?
B11 B5 B4 108.1(4) . . ?
O2 B6 B11 133.1(4) . . ?
O2 B6 B5 130.5(4) . . ?
B11 B6 B5 60.3(3) . . ?
O2 B6 B7 120.8(4) . . ?
B11 B6 B7 61.2(3) . . ?
B5 B6 B7 106.8(3) . . ?
O2 B6 C2 116.5(4) . . ?
B11 B6 C2 102.6(3) . . ?
B5 B6 C2 99.5(3) . . ?
B7 B6 C2 56.8(3) . . ?
O2 B6 C1 121.5(4) . . ?
B11 B6 C1 102.2(3) . . ?
B5 B6 C1 56.8(2) . . ?
B7 B6 C1 99.5(3) . . ?
C2 B6 C1 52.6(2) . . ?
C2 B7 B8 58.8(3) . . ?
C2 B7 B12 104.5(3) . . ?
B8 B7 B12 59.8(3) . . ?
C2 B7 B6 62.6(3) . . ?
B8 B7 B6 111.8(4) . . ?
B12 B7 B6 108.4(4) . . ?
C2 B7 B11 105.2(4) . . ?
B8 B7 B11 107.7(4) . . ?
B12 B7 B11 59.3(3) . . ?
B6 B7 B11 58.9(3) . . ?
C2 B8 B12 104.9(4) . . ?
C2 B8 B7 58.9(3) . . ?
B12 B8 B7 60.1(3) . . ?
C2 B8 B3 62.5(3) . . ?
B12 B8 B3 109.2(4) . . ?
B7 B8 B3 112.4(4) . . ?
C2 B8 B9 105.1(3) . . ?
B12 B8 B9 59.8(3) . . ?
B7 B8 B9 108.3(4) . . ?
B3 B8 B9 58.9(3) . . ?
B3 B9 B12 109.9(3) . . ?
B3 B9 B10 110.4(3) . . ?
B12 B9 B10 60.7(3) . . ?
B3 B9 B4 60.9(3) . . ?
B12 B9 B4 107.9(4) . . ?
B10 B9 B4 59.7(3) . . ?
B3 B9 B8 60.2(3) . . ?
B12 B9 B8 59.4(3) . . ?
B10 B9 B8 107.4(4) . . ?
B4 B9 B8 106.4(3) . . ?
B5 B10 B11 60.6(3) . . ?
B5 B10 B4 61.1(3) . . ?
B11 B10 B4 109.8(3) . . ?
B5 B10 B9 109.2(3) . . ?
B11 B10 B9 109.0(4) . . ?
B4 B10 B9 60.2(3) . . ?
B5 B10 B12 107.3(3) . . ?
B11 B10 B12 59.7(3) . . ?
B4 B10 B12 107.3(3) . . ?
B9 B10 B12 59.6(3) . . ?
B10 B11 B6 109.5(4) . . ?
B10 B11 B12 61.1(3) . . ?
B6 B11 B12 109.3(4) . . ?
B10 B11 B5 59.6(3) . . ?
B6 B11 B5 60.0(3) . . ?
B12 B11 B5 107.7(4) . . ?
B10 B11 B7 107.6(4) . . ?
B6 B11 B7 59.9(3) . . ?
B12 B11 B7 59.4(3) . . ?
B5 B11 B7 105.7(3) . . ?
B8 B12 B11 109.4(4) . . ?
B8 B12 B7 60.0(3) . . ?
B11 B12 B7 61.3(3) . . ?
B8 B12 B9 60.8(3) . . ?
B11 B12 B9 108.7(4) . . ?
B7 B12 B9 108.9(3) . . ?
B8 B12 B10 107.7(4) . . ?
B11 B12 B10 59.3(3) . . ?
B7 B12 B10 107.6(4) . . ?
B9 B12 B10 59.7(3) . . ?
C2 C1 B4 111.4(3) . . ?
C2 C1 B5 111.1(3) . . ?
B4 C1 B5 63.4(3) . . ?
C2 C1 S1 117.2(2) . . ?
B4 C1 S1 120.9(3) . . ?
B5 C1 S1 121.6(3) . . ?
C2 C1 B6 63.6(3) . . ?
B4 C1 B6 113.8(3) . . ?
B5 C1 B6 60.2(3) . . ?
S1 C1 B6 116.6(3) . . ?
C2 C1 B3 63.3(2) . . ?
B4 C1 B3 60.8(2) . . ?
B5 C1 B3 114.0(3) . . ?
S1 C1 B3 115.8(3) . . ?
B6 C1 B3 117.3(3) . . ?
C1 C2 B8 111.5(3) . . ?
C1 C2 B7 111.5(3) . . ?
B8 C2 B7 62.3(3) . . ?
C1 C2 S2 117.5(2) . . ?
B8 C2 S2 121.3(3) . . ?
B7 C2 S2 120.9(3) . . ?
C1 C2 B3 64.2(2) . . ?
B8 C2 B3 60.7(3) . . ?
B7 C2 B3 113.6(3) . . ?
S2 C2 B3 116.1(3) . . ?
C1 C2 B6 63.7(2) . . ?
B8 C2 B6 113.2(3) . . ?
B7 C2 B6 60.6(3) . . ?
S2 C2 B6 116.2(2) . . ?
B3 C2 B6 118.1(3) . . ?
C6 C5 C9 109.2(4) . . ?
C6 C5 C10 124.7(4) . . ?
C9 C5 C10 125.9(4) . . ?
C6 C5 Ir1 73.1(2) . . ?
C9 C5 Ir1 71.4(2) . . ?
C10 C5 Ir1 125.7(3) . . ?
C7 C6 C5 106.6(4) . . ?
C7 C6 C11 126.8(4) . . ?
C5 C6 C11 126.6(4) . . ?
C7 C6 Ir1 70.0(2) . . ?
C5 C6 Ir1 68.1(2) . . ?
C11 C6 Ir1 126.3(3) . . ?
C6 C7 C8 107.9(3) . . ?
C6 C7 C12 125.8(4) . . ?
C8 C7 C12 126.1(4) . . ?
C6 C7 Ir1 71.8(2) . . ?
C8 C7 Ir1 70.1(2) . . ?
C12 C7 Ir1 127.1(3) . . ?
C9 C8 C7 109.1(4) . . ?
C9 C8 C13 126.9(4) . . ?
C7 C8 C13 123.9(4) . . ?
C9 C8 Ir1 70.9(2) . . ?
C7 C8 Ir1 70.8(2) . . ?
C13 C8 Ir1 127.2(3) . . ?
C8 C9 C5 107.0(4) . . ?
C8 C9 C14 127.3(4) . . ?
C5 C9 C14 125.8(4) . . ?
C8 C9 Ir1 71.2(2) . . ?
C5 C9 Ir1 69.2(2) . . ?
C14 C9 Ir1 124.7(3) . . ?

loop_
_geom_bond_atom_site_label_1
_geom_bond_atom_site_label_2
_geom_bond_distance
_geom_bond_site_symmetry_2
_geom_bond_publ_flag
Ir1 C5 2.137(4) . ?
Ir1 C9 2.167(4) . ?
Ir1 C8 2.170(4) . ?
Ir1 C7 2.180(4) . ?
Ir1 C6 2.204(4) . ?
Ir1 S1 2.2554(10) . ?
Ir1 S2 2.2626(11) . ?
S1 C1 1.774(4) . ?
S2 C2 1.771(4) . ?
O1 B3 1.343(5) . ?
O1 C3 1.406(5) . ?
O2 B6 1.358(5) . ?
O2 C4 1.400(5) . ?
B3 B9 1.753(6) . ?
B3 B8 1.778(7) . ?
B3 B4 1.788(7) . ?
B3 C2 1.809(6) . ?
B3 C1 1.824(6) . ?
B4 C1 1.702(5) . ?
B4 B10 1.767(7) . ?
B4 B9 1.776(7) . ?
B4 B5 1.791(7) . ?
B5 C1 1.706(6) . ?
B5 B10 1.757(7) . ?
B5 B6 1.768(6) . ?
B5 B11 1.773(8) . ?
B6 B11 1.763(7) . ?
B6 B7 1.780(8) . ?
B6 C2 1.813(6) . ?
B6 C1 1.814(6) . ?
B7 C2 1.709(6) . ?
B7 B8 1.768(8) . ?
B7 B12 1.770(7) . ?
B7 B11 1.803(8) . ?
B8 C2 1.707(6) . ?
B8 B12 1.764(7) . ?
B8 B9 1.789(7) . ?
B9 B12 1.772(8) . ?
B9 B10 1.773(8) . ?
B10 B11 1.760(8) . ?
B10 B12 1.792(8) . ?
B11 B12 1.767(8) . ?
C1 C2 1.608(5) . ?
C5 C6 1.443(6) . ?
C5 C9 1.449(6) . ?
C5 C10 1.501(6) . ?
C6 C7 1.435(6) . ?
C6 C11 1.486(6) . ?
C7 C8 1.454(5) . ?
C7 C12 1.487(6) . ?
C8 C9 1.407(6) . ?
C8 C13 1.492(6) . ?
C9 C14 1.485(5) . ?
